data_4513122
loop_
_publ_author_name
'Hisamatsu, Shugo'
'Masu, Hyuma'
'Takahashi, Masahiro'
'Kishikawa, Keiki'
'Kohmoto, Shigeo'

_publ_section_title
;
 Pairwise Packing of Anthracene Fluorophore: Hydrogen-Bonding-Assisted
 Dimer Emission in Solid State
;
_journal_issue 5
_journal_name_full 'Crystal Growth &amp; Design'
_journal_page_first 2291
_journal_paper_doi 10.1021/acs.cgd.5b00081
_journal_volume 15
_journal_year 2015
_chemical_absolute_configuration rm
_chemical_formula_moiety 'C28 H33 N O4'
_chemical_formula_sum 'C28 H33 N O4'
_chemical_formula_weight 447.55
_chemical_name_systematic
; 
 ? 
;
_space_group_IT_number 19
_symmetry_cell_setting orthorhombic
_symmetry_space_group_name_Hall 'P 2ac 2ab'
_symmetry_space_group_name_H-M 'P 21 21 21'
_atom_sites_solution_hydrogens geom
_atom_sites_solution_primary direct
_atom_sites_solution_secondary difmap
_audit_creation_method SHELXL-97
_cell_angle_alpha 90.00
_cell_angle_beta 90.00
_cell_angle_gamma 90.00
_cell_formula_units_Z 4
_cell_length_a 9.1569(10)
_cell_length_b 9.3909(10)
_cell_length_c 28.384(3)
_cell_measurement_reflns_used 2081
_cell_measurement_temperature 173
_cell_measurement_theta_max 23.01
_cell_measurement_theta_min 2.28
_cell_volume 2440.8(5)
_computing_cell_refinement 'APEX2 (Bruker AXS, 2006)'
_computing_data_collection 'APEX2 (Bruker AXS, 2006)'
_computing_data_reduction 'SAINT (Bruker AXS, 2004)'
_computing_molecular_graphics 'XSHEL (Bruker AXS,2002)'
_computing_publication_material 'XCIF (Bruker AXS, 2001)'
_computing_structure_refinement 'SHELXL-97 (Sheldrick, 1997)'
_computing_structure_solution 'SHELXS-97 (Sheldrick, 1997)'
_diffrn_ambient_temperature 173
_diffrn_detector_area_resol_mean 8.333
_diffrn_measured_fraction_theta_full 1.000
_diffrn_measured_fraction_theta_max 0.996
_diffrn_measurement_device_type 'Bruker APEXII CCD area detector'
_diffrn_measurement_method 'phi and omega scans'
_diffrn_radiation_monochromator graphite
_diffrn_radiation_source 'fine-focus sealed tube'
_diffrn_radiation_type MoK\a
_diffrn_radiation_wavelength 0.71073
_diffrn_reflns_av_R_equivalents 0.0375
_diffrn_reflns_av_sigmaI/netI 0.0582
_diffrn_reflns_limit_h_max 11
_diffrn_reflns_limit_h_min -11
_diffrn_reflns_limit_k_max 12
_diffrn_reflns_limit_k_min -11
_diffrn_reflns_limit_l_max 33
_diffrn_reflns_limit_l_min -36
_diffrn_reflns_number 13776
_diffrn_reflns_theta_full 25.00
_diffrn_reflns_theta_max 27.45
_diffrn_reflns_theta_min 1.43
_exptl_absorpt_coefficient_mu 0.081
_exptl_absorpt_correction_T_max 0.9880
_exptl_absorpt_correction_T_min 0.9669
_exptl_absorpt_correction_type none
_exptl_crystal_colour yellow
_exptl_crystal_density_diffrn 1.218
_exptl_crystal_density_method 'not measured'
_exptl_crystal_description plate
_exptl_crystal_F_000 960
_exptl_crystal_size_max 0.42
_exptl_crystal_size_mid 0.20
_exptl_crystal_size_min 0.15
_refine_diff_density_max 0.302
_refine_diff_density_min -0.304
_refine_diff_density_rms 0.142
_refine_ls_abs_structure_details 'Flack H D (1983), Acta Cryst. A39, 876-881'
_refine_ls_abs_structure_Flack 0.5(14)
_refine_ls_extinction_method none
_refine_ls_goodness_of_fit_ref 1.018
_refine_ls_hydrogen_treatment constr
_refine_ls_matrix_type full
_refine_ls_number_parameters 331
_refine_ls_number_reflns 5464
_refine_ls_number_restraints 0
_refine_ls_restrained_S_all 1.018
_refine_ls_R_factor_all 0.1001
_refine_ls_R_factor_gt 0.0456
_refine_ls_shift/su_max 0.014
_refine_ls_shift/su_mean 0.002
_refine_ls_structure_factor_coef Fsqd
_refine_ls_weighting_details 'calc w=1/[\s^2^(Fo^2^)+(0.0602P)^2^+0.0000P] where P=(Fo^2^+2Fc^2^)/3'
_refine_ls_weighting_scheme calc
_refine_ls_wR_factor_gt 0.0987
_refine_ls_wR_factor_ref 0.1283
_reflns_number_gt 3296
_reflns_number_total 5464
_reflns_threshold_expression >2sigma(I)
_cod_data_source_file cg5b00081_si_002.cif
_cod_data_source_block 4(a120227his1)
_cod_depositor_comments
;
The following automatic conversions were performed:

'_symmetry_cell_setting' value 'Orthorhombic' changed to
'orthorhombic' according to
/usr/data/users/saulius/crontab/automatic-downloads/current/ACS/lib/dictionaries/cif_core.dic
dictionary named 'cif_core.dic' version 2.4.2 from 2011-04-26.

Automatic conversion script
Id: cif_fix_values 3271 2015-04-21 07:52:19Z andrius 
;
_cod_original_sg_symbol_H-M 'P2(1)2(1)2(1) '
_cod_database_code 4513122

loop_
_symmetry_equiv_pos_as_xyz
'x, y, z'
'-x+1/2, -y, z+1/2'
'-x, y+1/2, -z+1/2'
'x+1/2, -y+1/2, -z'

loop_
_atom_site_label
_atom_site_type_symbol
_atom_site_fract_x
_atom_site_fract_y
_atom_site_fract_z
_atom_site_U_iso_or_equiv
_atom_site_adp_type
_atom_site_occupancy
_atom_site_symmetry_multiplicity
_atom_site_calc_flag
_atom_site_refinement_flags
_atom_site_disorder_assembly
_atom_site_disorder_group
C1A C -0.1450(10) 0.2330(11) 0.5275(4) 0.079(3) Uani 0.638(18) 1 d P A 1
H1A1 H -0.1351 0.1296 0.5308 0.118 Uiso 0.638(18) 1 calc PR A 1
H1A2 H -0.1988 0.2549 0.4986 0.118 Uiso 0.638(18) 1 calc PR A 1
H1A3 H -0.1983 0.2710 0.5547 0.118 Uiso 0.638(18) 1 calc PR A 1
C2A C -0.0004(11) 0.2977(9) 0.5254(3) 0.069(2) Uani 0.638(18) 1 d P A 1
H2A1 H 0.0510 0.2631 0.4969 0.083 Uiso 0.638(18) 1 calc PR A 1
H2A2 H -0.0108 0.4023 0.5226 0.083 Uiso 0.638(18) 1 calc PR A 1
O1A O 0.0864(10) 0.2646(8) 0.5668(3) 0.0558(16) Uani 0.638(18) 1 d P A 1
C1B C -0.089(2) 0.1893(16) 0.5071(5) 0.079(5) Uani 0.362(18) 1 d P A 2
H1B1 H 0.0099 0.1678 0.4958 0.119 Uiso 0.362(18) 1 calc PR A 2
H1B2 H -0.1500 0.2190 0.4806 0.119 Uiso 0.362(18) 1 calc PR A 2
H1B3 H -0.1307 0.1042 0.5218 0.119 Uiso 0.362(18) 1 calc PR A 2
C2B C -0.081(2) 0.3082(12) 0.5431(5) 0.061(4) Uani 0.362(18) 1 d P A 2
H2B1 H -0.0523 0.3985 0.5277 0.074 Uiso 0.362(18) 1 calc PR A 2
H2B2 H -0.1779 0.3219 0.5582 0.074 Uiso 0.362(18) 1 calc PR A 2
O1B O 0.0285(18) 0.2658(13) 0.5786(4) 0.049(3) Uani 0.362(18) 1 d P A 2
C17 C 0.1100(3) 0.2333(2) 0.68362(8) 0.0393(6) Uani 1 1 d . . .
C5 C 0.3129(3) 0.3494(2) 0.64280(8) 0.0391(6) Uani 1 1 d . . .
C10 C 0.4084(3) 0.3137(2) 0.68088(8) 0.0378(5) Uani 1 1 d . . .
C9 C 0.5590(3) 0.3523(3) 0.67706(9) 0.0477(6) Uani 1 1 d . . .
H9 H 0.6240 0.3293 0.7020 0.057 Uiso 1 1 calc R . .
C12 C 0.2064(3) 0.1972(2) 0.72151(8) 0.0388(6) Uani 1 1 d . . .
C18 C 0.4980(3) 0.3109(2) 0.78711(8) 0.0403(6) Uani 1 1 d . . .
C11 C 0.3520(3) 0.2410(2) 0.71972(8) 0.0377(6) Uani 1 1 d . . .
C4 C 0.1649(3) 0.3100(2) 0.64529(8) 0.0382(6) Uani 1 1 d . A .
C6 C 0.3729(3) 0.4222(3) 0.60310(9) 0.0501(7) Uani 1 1 d . . .
H6 H 0.3111 0.4475 0.5776 0.060 Uiso 1 1 calc R . .
C13 C 0.1485(3) 0.1157(3) 0.75965(9) 0.0508(7) Uani 1 1 d . . .
H13 H 0.2104 0.0898 0.7851 0.061 Uiso 1 1 calc R . .
C16 C -0.0391(3) 0.1898(3) 0.68663(10) 0.0501(7) Uani 1 1 d . . .
H16 H -0.1051 0.2164 0.6624 0.060 Uiso 1 1 calc R . .
C3 C 0.0641(3) 0.3544(3) 0.60685(10) 0.0503(7) Uani 1 1 d . . .
C25 C 0.6191(3) 0.3336(2) 0.90174(8) 0.0429(6) Uani 1 1 d . . .
H25 H 0.6266 0.2305 0.9103 0.052 Uiso 1 1 calc R . .
C7 C 0.5175(3) 0.4562(3) 0.60127(10) 0.0561(7) Uani 1 1 d . . .
H7 H 0.5554 0.5041 0.5744 0.067 Uiso 1 1 calc R . .
C8 C 0.6108(3) 0.4210(3) 0.63864(10) 0.0528(7) Uani 1 1 d . . .
H8 H 0.7112 0.4457 0.6370 0.063 Uiso 1 1 calc R . .
C19 C 0.6686(3) 0.3463(2) 0.85088(8) 0.0403(6) Uani 1 1 d . . .
H19 H 0.6574 0.4471 0.8401 0.048 Uiso 1 1 calc R . .
C14 C 0.0058(4) 0.0746(3) 0.76013(11) 0.0619(8) Uani 1 1 d . . .
H14 H -0.0305 0.0200 0.7858 0.074 Uiso 1 1 calc R . .
C20 C 0.8242(3) 0.2988(3) 0.84341(9) 0.0490(7) Uani 1 1 d . . .
H20A H 0.8521 0.3164 0.8102 0.059 Uiso 1 1 calc R . .
H20B H 0.8312 0.1951 0.8492 0.059 Uiso 1 1 calc R . .
C24 C 0.7268(3) 0.4129(3) 0.93312(9) 0.0567(8) Uani 1 1 d . . .
H24A H 0.7223 0.5159 0.9258 0.068 Uiso 1 1 calc R . .
H24B H 0.6982 0.4001 0.9665 0.068 Uiso 1 1 calc R . .
C15 C -0.0880(3) 0.1119(3) 0.72311(11) 0.0614(8) Uani 1 1 d . . .
H15 H -0.1871 0.0819 0.7238 0.074 Uiso 1 1 calc R . .
C21 C 0.9306(3) 0.3764(3) 0.87577(10) 0.0563(7) Uani 1 1 d . . .
H21 H 0.9270 0.4799 0.8676 0.068 Uiso 1 1 calc R . .
C26 C 0.4593(3) 0.3763(3) 0.90919(9) 0.0506(7) Uani 1 1 d . . .
H26 H 0.3999 0.3211 0.8860 0.061 Uiso 1 1 calc R . .
C23 C 0.8820(3) 0.3606(3) 0.92641(10) 0.0626(8) Uani 1 1 d . . .
H23A H 0.9483 0.4157 0.9471 0.075 Uiso 1 1 calc R . .
H23B H 0.8882 0.2592 0.9357 0.075 Uiso 1 1 calc R . .
C27 C 0.4055(4) 0.3345(3) 0.95832(10) 0.0707(9) Uani 1 1 d . . .
H27A H 0.2992 0.3458 0.9599 0.106 Uiso 1 1 calc R . .
H27B H 0.4516 0.3960 0.9819 0.106 Uiso 1 1 calc R . .
H27C H 0.4312 0.2350 0.9646 0.106 Uiso 1 1 calc R . .
C22 C 1.0867(3) 0.3252(4) 0.86812(13) 0.0803(10) Uani 1 1 d . . .
H22A H 1.1144 0.3403 0.8351 0.120 Uiso 1 1 calc R . .
H22B H 1.0933 0.2236 0.8757 0.120 Uiso 1 1 calc R . .
H22C H 1.1529 0.3789 0.8886 0.120 Uiso 1 1 calc R . .
C28 C 0.4303(4) 0.5342(3) 0.89979(10) 0.0613(8) Uani 1 1 d . . .
H28A H 0.4858 0.5921 0.9223 0.092 Uiso 1 1 calc R . .
H28B H 0.3258 0.5538 0.9035 0.092 Uiso 1 1 calc R . .
H28C H 0.4606 0.5580 0.8676 0.092 Uiso 1 1 calc R . .
N1 N 0.4456(2) 0.20870(19) 0.75829(7) 0.0448(6) Uani 1 1 d . . .
H1 H 0.4700 0.1194 0.7635 0.054 Uiso 1 1 calc R . .
O4 O 0.57937(18) 0.25294(15) 0.82120(5) 0.0430(4) Uani 1 1 d . . .
O3 O 0.4740(2) 0.43790(15) 0.78259(6) 0.0472(5) Uani 1 1 d . . .
O2 O -0.0120(3) 0.4567(2) 0.60828(8) 0.0885(8) Uani 1 1 d . A .

loop_
_atom_site_aniso_label
_atom_site_aniso_U_11
_atom_site_aniso_U_22
_atom_site_aniso_U_33
_atom_site_aniso_U_23
_atom_site_aniso_U_13
_atom_site_aniso_U_12
C1A 0.079(6) 0.099(6) 0.058(5) 0.003(5) -0.017(4) -0.013(4)
C2A 0.067(5) 0.102(5) 0.039(3) 0.011(3) -0.008(3) -0.004(4)
O1A 0.064(4) 0.070(2) 0.034(3) -0.003(2) -0.003(2) 0.012(3)
C1B 0.100(11) 0.095(8) 0.043(7) -0.017(6) -0.016(6) -0.017(8)
C2B 0.079(11) 0.066(6) 0.039(7) 0.002(5) -0.019(7) 0.014(7)
O1B 0.067(8) 0.051(4) 0.030(5) -0.009(4) -0.010(4) 0.013(5)
C17 0.0444(15) 0.0297(11) 0.0438(14) -0.0061(11) 0.0001(11) 0.0001(11)
C5 0.0461(16) 0.0288(12) 0.0424(14) -0.0017(11) 0.0001(12) 0.0058(11)
C10 0.0421(14) 0.0295(11) 0.0417(13) -0.0073(10) -0.0036(12) 0.0022(11)
C9 0.0448(16) 0.0415(14) 0.0569(17) -0.0100(12) -0.0038(13) 0.0046(12)
C12 0.0475(16) 0.0302(12) 0.0387(14) -0.0043(11) 0.0011(11) 0.0024(11)
C18 0.0463(15) 0.0347(12) 0.0398(14) 0.0022(11) -0.0040(11) -0.0002(12)
C11 0.0463(16) 0.0284(11) 0.0383(13) -0.0045(11) -0.0083(11) 0.0072(11)
C4 0.0438(15) 0.0308(12) 0.0401(13) -0.0047(10) -0.0078(11) 0.0041(11)
C6 0.062(2) 0.0413(14) 0.0474(16) 0.0033(12) 0.0010(14) 0.0014(13)
C13 0.063(2) 0.0413(14) 0.0477(16) 0.0028(12) 0.0018(14) 0.0013(14)
C16 0.0437(16) 0.0442(14) 0.0625(18) -0.0053(13) 0.0005(13) 0.0015(12)
C3 0.0526(18) 0.0380(14) 0.0605(18) 0.0075(14) -0.0136(14) -0.0063(14)
C25 0.0534(17) 0.0346(12) 0.0408(14) 0.0011(11) -0.0036(12) -0.0071(12)
C7 0.062(2) 0.0438(14) 0.0629(19) 0.0058(14) 0.0162(16) -0.0025(15)
C8 0.0458(17) 0.0445(15) 0.068(2) -0.0083(14) 0.0079(15) -0.0017(13)
C19 0.0490(16) 0.0320(12) 0.0401(14) 0.0014(11) -0.0058(12) -0.0058(12)
C14 0.073(2) 0.0502(16) 0.0624(19) 0.0082(14) 0.0178(17) -0.0066(16)
C20 0.0537(17) 0.0450(15) 0.0484(15) 0.0045(12) -0.0030(13) 0.0004(13)
C24 0.069(2) 0.0546(17) 0.0465(16) -0.0041(13) -0.0128(14) -0.0138(15)
C15 0.0557(19) 0.0524(16) 0.076(2) -0.0045(16) 0.0134(17) -0.0069(15)
C21 0.0476(17) 0.0444(14) 0.077(2) 0.0079(14) -0.0083(15) -0.0057(13)
C26 0.0597(19) 0.0449(14) 0.0474(15) -0.0008(12) 0.0051(13) -0.0059(13)
C23 0.065(2) 0.0572(17) 0.065(2) 0.0018(15) -0.0243(16) -0.0125(16)
C27 0.086(2) 0.0640(19) 0.0625(19) 0.0013(16) 0.0227(17) -0.0115(19)
C22 0.0466(19) 0.072(2) 0.123(3) 0.001(2) -0.0097(19) -0.0040(17)
C28 0.070(2) 0.0480(15) 0.0659(19) -0.0008(14) 0.0092(16) 0.0010(15)
N1 0.0602(15) 0.0276(10) 0.0467(12) -0.0014(9) -0.0172(10) 0.0022(10)
O4 0.0573(11) 0.0322(8) 0.0394(9) 0.0017(7) -0.0135(8) -0.0029(8)
O3 0.0647(12) 0.0294(8) 0.0474(10) -0.0012(7) -0.0107(9) 0.0043(8)
O2 0.0897(18) 0.0684(14) 0.1073(18) -0.0033(13) -0.0381(14) 0.0316(14)

loop_
_atom_type_symbol
_atom_type_description
_atom_type_scat_dispersion_real
_atom_type_scat_dispersion_imag
_atom_type_scat_source
C C 0.0033 0.0016 'International Tables Vol C Tables 4.2.6.8 and 6.1.1.4'
H H 0.0000 0.0000 'International Tables Vol C Tables 4.2.6.8 and 6.1.1.4'
N N 0.0061 0.0033 'International Tables Vol C Tables 4.2.6.8 and 6.1.1.4'
O O 0.0106 0.0060 'International Tables Vol C Tables 4.2.6.8 and 6.1.1.4'

loop_
_geom_angle_atom_site_label_1
_geom_angle_atom_site_label_2
_geom_angle_atom_site_label_3
_geom_angle
O1A C2A C1A 111.9(6)
O1A C2A H2A1 109.2
C1A C2A H2A1 109.2
O1A C2A H2A2 109.2
C1A C2A H2A2 109.2
H2A1 C2A H2A2 107.9
C3 O1A C2A 116.0(6)
C2B C1B H1B1 109.5
C2B C1B H1B2 109.5
H1B1 C1B H1B2 109.5
C2B C1B H1B3 109.5
H1B1 C1B H1B3 109.5
H1B2 C1B H1B3 109.5
O1B C2B C1B 106.9(11)
O1B C2B H2B1 110.3
C1B C2B H2B1 110.3
O1B C2B H2B2 110.3
C1B C2B H2B2 110.3
H2B1 C2B H2B2 108.6
C3 O1B C2B 117.0(10)
C4 C17 C16 122.6(2)
C4 C17 C12 119.0(2)
C16 C17 C12 118.5(2)
C4 C5 C6 122.5(2)
C4 C5 C10 119.3(2)
C6 C5 C10 118.2(2)
C11 C10 C5 119.1(2)
C11 C10 C9 122.7(2)
C5 C10 C9 118.2(2)
C8 C9 C10 121.3(2)
C8 C9 H9 119.3
C10 C9 H9 119.3
C11 C12 C13 122.7(2)
C11 C12 C17 119.4(2)
C13 C12 C17 117.9(2)
O3 C18 O4 125.1(2)
O3 C18 N1 124.6(2)
O4 C18 N1 110.31(19)
C10 C11 C12 121.7(2)
C10 C11 N1 119.3(2)
C12 C11 N1 119.0(2)
C17 C4 C5 121.4(2)
C17 C4 C3 119.4(2)
C5 C4 C3 119.1(2)
C7 C6 C5 121.1(3)
C7 C6 H6 119.5
C5 C6 H6 119.5
C14 C13 C12 121.0(3)
C14 C13 H13 119.5
C12 C13 H13 119.5
C15 C16 C17 121.4(3)
C15 C16 H16 119.3
C17 C16 H16 119.3
O2 C3 O1B 115.1(7)
O2 C3 O1A 126.0(4)
O1B C3 O1A 25.7(7)
O2 C3 C4 124.4(3)
O1B C3 C4 117.6(6)
O1A C3 C4 109.2(4)
C19 C25 C24 108.9(2)
C19 C25 C26 113.3(2)
C24 C25 C26 114.2(2)
C19 C25 H25 106.6
C24 C25 H25 106.6
C26 C25 H25 106.6
C6 C7 C8 120.5(3)
C6 C7 H7 119.7
C8 C7 H7 119.7
C9 C8 C7 120.6(3)
C9 C8 H8 119.7
C7 C8 H8 119.7
O4 C19 C20 105.62(19)
O4 C19 C25 109.46(19)
C20 C19 C25 113.1(2)
O4 C19 H19 109.5
C20 C19 H19 109.5
C25 C19 H19 109.5
C13 C14 C15 120.6(3)
C13 C14 H14 119.7
C15 C14 H14 119.7
C19 C20 C21 112.2(2)
C19 C20 H20A 109.2
C21 C20 H20A 109.2
C19 C20 H20B 109.2
C21 C20 H20B 109.2
H20A C20 H20B 107.9
C23 C24 C25 112.0(2)
C23 C24 H24A 109.2
C25 C24 H24A 109.2
C23 C24 H24B 109.2
C25 C24 H24B 109.2
H24A C24 H24B 107.9
C16 C15 C14 120.6(3)
C16 C15 H15 119.7
C14 C15 H15 119.7
C23 C21 C20 109.7(2)
C23 C21 C22 112.4(3)
C20 C21 C22 111.3(2)
C23 C21 H21 107.7
C20 C21 H21 107.7
C22 C21 H21 107.7
C28 C26 C27 110.6(2)
C28 C26 C25 113.3(2)
C27 C26 C25 111.5(2)
C28 C26 H26 107.0
C27 C26 H26 107.0
C25 C26 H26 107.0
C21 C23 C24 111.4(2)
C21 C23 H23A 109.4
C24 C23 H23A 109.4
C21 C23 H23B 109.4
C24 C23 H23B 109.4
H23A C23 H23B 108.0
C26 C27 H27A 109.5
C26 C27 H27B 109.5
H27A C27 H27B 109.5
C26 C27 H27C 109.5
H27A C27 H27C 109.5
H27B C27 H27C 109.5
C21 C22 H22A 109.5
C21 C22 H22B 109.5
H22A C22 H22B 109.5
C21 C22 H22C 109.5
H22A C22 H22C 109.5
H22B C22 H22C 109.5
C26 C28 H28A 109.5
C26 C28 H28B 109.5
H28A C28 H28B 109.5
C26 C28 H28C 109.5
H28A C28 H28C 109.5
H28B C28 H28C 109.5
C18 N1 C11 121.94(18)
C18 N1 H1 119.0
C11 N1 H1 119.0
C18 O4 C19 118.89(17)

loop_
_geom_bond_atom_site_label_1
_geom_bond_atom_site_label_2
_geom_bond_distance
C1A C2A 1.458(14)
C1A H1A1 0.9800
C1A H1A2 0.9800
C1A H1A3 0.9800
C2A O1A 1.453(9)
C2A H2A1 0.9900
C2A H2A2 0.9900
O1A C3 1.430(8)
C1B C2B 1.51(2)
C1B H1B1 0.9800
C1B H1B2 0.9800
C1B H1B3 0.9800
C2B O1B 1.480(15)
C2B H2B1 0.9900
C2B H2B2 0.9900
O1B C3 1.200(12)
C17 C4 1.399(3)
C17 C16 1.427(3)
C17 C12 1.432(3)
C5 C4 1.406(3)
C5 C6 1.428(3)
C5 C10 1.430(3)
C10 C11 1.396(3)
C10 C9 1.430(3)
C9 C8 1.353(3)
C9 H9 0.9500
C12 C11 1.397(3)
C12 C13 1.428(3)
C18 O3 1.219(3)
C18 O4 1.337(3)
C18 N1 1.350(3)
C11 N1 1.423(3)
C4 C3 1.489(3)
C6 C7 1.363(4)
C6 H6 0.9500
C13 C14 1.363(4)
C13 H13 0.9500
C16 C15 1.345(4)
C16 H16 0.9500
C3 O2 1.187(3)
C25 C19 1.518(3)
C25 C24 1.524(3)
C25 C26 1.531(4)
C25 H25 1.0000
C7 C8 1.401(4)
C7 H7 0.9500
C8 H8 0.9500
C19 O4 1.465(3)
C19 C20 1.508(4)
C19 H19 1.0000
C14 C15 1.402(4)
C14 H14 0.9500
C20 C21 1.525(4)
C20 H20A 0.9900
C20 H20B 0.9900
C24 C23 1.516(4)
C24 H24A 0.9900
C24 H24B 0.9900
C15 H15 0.9500
C21 C23 1.512(4)
C21 C22 1.523(4)
C21 H21 1.0000
C26 C28 1.530(4)
C26 C27 1.530(3)
C26 H26 1.0000
C23 H23A 0.9900
C23 H23B 0.9900
C27 H27A 0.9800
C27 H27B 0.9800
C27 H27C 0.9800
C22 H22A 0.9800
C22 H22B 0.9800
C22 H22C 0.9800
C28 H28A 0.9800
C28 H28B 0.9800
C28 H28C 0.9800
N1 H1 0.8800
